data_7124254
loop_
_publ_author_name
'Li, Wenjun'
'Yuan, Huijun'
'Li, Yao'
'Zhao, Hanhui'
'Yang, Zhihong'
'Li, Xin'

_publ_section_title
;
 Asymmetric Synthesis of Atropisomeric Pyrazole via an Enantioselective
 Reaction of Azonaphthalene with Pyrazolone
;
_journal_name_full 'Chemical Communications'
_journal_paper_doi 10.1039/C9CC06360A
_journal_year 2019
_chemical_absolute_configuration ad
_chemical_formula_moiety 'C25 H25 Br N4 O3'
_chemical_formula_sum 'C25 H25 Br N4 O3'
_chemical_formula_weight 509.40
_space_group_crystal_system orthorhombic
_space_group_IT_number 19
_space_group_name_Hall 'P 2ac 2ab'
_space_group_name_H-M_alt 'P 21 21 21'
_symmetry_space_group_name_Hall 'P 2ac 2ab'
_symmetry_space_group_name_H-M 'P 21 21 21'
_atom_sites_solution_hydrogens mixed
_atom_sites_solution_primary dual
_audit_creation_date 2019-03-21
_audit_creation_method
;
Olex2 1.2
(compiled 2018.05.29 svn.r3508 for OlexSys, GUI svn.r5506)
;
_cell_angle_alpha 90
_cell_angle_beta 90
_cell_angle_gamma 90
_cell_formula_units_Z 4
_cell_length_a 10.9181(4)
_cell_length_b 12.5117(5)
_cell_length_c 17.7197(7)
_cell_measurement_reflns_used 9982
_cell_measurement_temperature 173
_cell_measurement_theta_max 26.31
_cell_measurement_theta_min 2.30
_cell_volume 2420.58(16)
_computing_cell_refinement 'SAINT V8.38A (?, 2016)'
_computing_data_reduction 'SAINT V8.38A (?, 2016)'
_computing_molecular_graphics 'Olex2 (Dolomanov et al., 2009)'
_computing_publication_material 'Olex2 (Dolomanov et al., 2009)'
_computing_structure_refinement 'XL (Sheldrick, 2008)'
_computing_structure_solution 'ShelXT (Sheldrick, 2015)'
_diffrn_ambient_temperature 173
_diffrn_detector 'Bruker PHOTO 100 area detector'
_diffrn_detector_area_resol_mean 7.9
_diffrn_detector_type 'CMOS area detector'
_diffrn_measured_fraction_theta_full 0.999
_diffrn_measured_fraction_theta_max 0.997
_diffrn_measurement_device 'three-circle diffractometer'
_diffrn_measurement_device_type 'Bruker CMOS area detector'
_diffrn_measurement_method '\w and \f scans'
_diffrn_radiation_monochromator 'mirror optics'
_diffrn_radiation_probe x-ray
_diffrn_radiation_type MoK\a
_diffrn_radiation_wavelength 0.71073
_diffrn_reflns_av_R_equivalents 0.0365
_diffrn_reflns_av_unetI/netI 0.0323
_diffrn_reflns_Laue_measured_fraction_full 0.999
_diffrn_reflns_Laue_measured_fraction_max 0.997
_diffrn_reflns_limit_h_max 13
_diffrn_reflns_limit_h_min -11
_diffrn_reflns_limit_k_max 15
_diffrn_reflns_limit_k_min -15
_diffrn_reflns_limit_l_max 22
_diffrn_reflns_limit_l_min -21
_diffrn_reflns_number 21960
_diffrn_reflns_point_group_measured_fraction_full 0.999
_diffrn_reflns_point_group_measured_fraction_max 0.997
_diffrn_reflns_theta_full 25.242
_diffrn_reflns_theta_max 26.490
_diffrn_reflns_theta_min 2.191
_diffrn_source 'microfocus sealed X-ray tube'
_diffrn_source_type 'Incoatec I\ms'
_diffrn_standards_number 0
_exptl_absorpt_coefficient_mu 1.732
_exptl_absorpt_correction_T_max 0.7454
_exptl_absorpt_correction_T_min 0.5927
_exptl_absorpt_correction_type multi-scan
_exptl_absorpt_process_details
'SADABS-2016/2 (Bruker,2016/2) was used for absorption correction. wR2(int) was 0.1027 before and 0.0520 after correction. The Ratio of minimum to maximum transmission is 0.7951. The \l/2 correction factor is Not present.'
_exptl_crystal_colour colourless
_exptl_crystal_colour_primary colourless
_exptl_crystal_density_diffrn 1.398
_exptl_crystal_description block
_exptl_crystal_F_000 1048
_exptl_crystal_size_max 0.45
_exptl_crystal_size_mid 0.39
_exptl_crystal_size_min 0.38
_refine_diff_density_max 0.879
_refine_diff_density_min -0.704
_refine_diff_density_rms 0.052
_refine_ls_abs_structure_details
;
 Flack x determined using 1638 quotients [(I+)-(I-)]/[(I+)+(I-)]
 (Parsons, Flack and Wagner, Acta Cryst. B69 (2013) 249-259).
;
_refine_ls_abs_structure_Flack -0.010(3)
_refine_ls_extinction_coef 0.0057(8)
_refine_ls_extinction_expression Fc^*^=kFc[1+0.001xFc^2^\l^3^/sin(2\q)]^-1/4^
_refine_ls_extinction_method 'SHELXL-2016/6 (Sheldrick 2016)'
_refine_ls_goodness_of_fit_ref 1.023
_refine_ls_hydrogen_treatment constr
_refine_ls_matrix_type full
_refine_ls_number_parameters 303
_refine_ls_number_reflns 5001
_refine_ls_number_restraints 0
_refine_ls_restrained_S_all 1.023
_refine_ls_R_factor_all 0.0501
_refine_ls_R_factor_gt 0.0379
_refine_ls_shift/su_max 0.000
_refine_ls_shift/su_mean 0.000
_refine_ls_structure_factor_coef Fsqd
_refine_ls_weighting_details 'w=1/[\s^2^(Fo^2^)+(0.0347P)^2^+1.8811P] where P=(Fo^2^+2Fc^2^)/3'
_refine_ls_weighting_scheme calc
_refine_ls_wR_factor_gt 0.0855
_refine_ls_wR_factor_ref 0.0915
_reflns_Friedel_coverage 0.767
_reflns_Friedel_fraction_full 0.998
_reflns_Friedel_fraction_max 0.996
_reflns_number_gt 4293
_reflns_number_total 5001
_reflns_threshold_expression 'I > 2\s(I)'
_cod_data_source_file c9cc06360a3.cif
_cod_data_source_block cxy0664_0m
_cod_database_code 7124254
_shelx_shelxl_version_number 2016/6
_shelx_space_group_comment
;
The symmetry employed for this shelxl refinement is uniquely defined
by the following loop, which should always be used as a source of
symmetry information in preference to the above space-group names.
They are only intended as comments.
;
_shelx_estimated_absorpt_t_max 0.559
_shelx_estimated_absorpt_t_min 0.510
_olex2_refinement_description
;
1. Fixed Uiso
 At 1.2 times of:
  All C(H) groups, All N(H) groups
 At 1.5 times of:
  All C(H,H,H) groups, All O(H) groups
2.a Riding coordinates:
 O1(H1), N3(H3), N4(H4)
2.b Aromatic/amide H refined with riding coordinates:
 C3(H3A), C13(H13), C24(H24), C2(H2), C12(H12), C25(H25), C17(H17), C16(H16),
 C19(H19), C18(H18)
2.c Idealised Me refined as rotating group:
 C21(H21A,H21B,H21C), C11(H11A,H11B,H11C), C22(H22A,H22B,H22C), C23(H23A,H23B,
 H23C)
;
_olex2_submission_special_instructions 'No special instructions were received'

loop_
_space_group_symop_operation_xyz
'x, y, z'
'-x+1/2, -y, z+1/2'
'x+1/2, -y+1/2, -z'
'-x, y+1/2, -z+1/2'

loop_
_atom_site_label
_atom_site_type_symbol
_atom_site_fract_x
_atom_site_fract_y
_atom_site_fract_z
_atom_site_U_iso_or_equiv
_atom_site_adp_type
_atom_site_occupancy
_atom_site_site_symmetry_order
_atom_site_calc_flag
_atom_site_refinement_flags_posn
Br1 Br 0.57990(4) 0.49930(5) 0.38133(3) 0.0654(2) Uani 1 1 d .
O1 O -0.1026(2) 0.3962(2) 0.05445(14) 0.0315(6) Uani 1 1 d .
H1 H -0.142263 0.444944 0.076064 0.047 Uiso 1 1 d R
O2 O -0.3917(3) 0.6280(2) 0.19220(16) 0.0395(7) Uani 1 1 d .
O3 O -0.2601(2) 0.5297(2) 0.12241(16) 0.0365(7) Uani 1 1 d .
N2 N 0.0541(3) 0.2810(2) 0.09255(16) 0.0234(6) Uani 1 1 d .
N1 N 0.1587(3) 0.2806(2) 0.13453(16) 0.0232(6) Uani 1 1 d .
N3 N -0.0854(3) 0.5620(3) 0.23295(17) 0.0312(7) Uani 1 1 d .
H3 H -0.091428 0.498826 0.219238 0.037 Uiso 1 1 d R
N4 N -0.2070(3) 0.5974(3) 0.23699(18) 0.0365(8) Uani 1 1 d .
H4 H -0.233759 0.629130 0.278121 0.044 Uiso 1 1 d R
C6 C 0.0021(3) 0.3794(3) 0.09181(19) 0.0240(7) Uani 1 1 d .
C8 C 0.0681(3) 0.5655(3) 0.1339(2) 0.0224(7) Uani 1 1 d .
C9 C -0.0116(3) 0.6190(3) 0.1814(2) 0.0255(8) Uani 1 1 d .
C7 C 0.0756(3) 0.4477(3) 0.1329(2) 0.0235(8) Uani 1 1 d .
C4 C 0.2724(3) 0.4094(3) 0.2102(2) 0.0257(8) Uani 1 1 d .
C5 C 0.1709(3) 0.3806(3) 0.15897(18) 0.0215(7) Uani 1 1 d .
C15 C 0.1452(3) 0.6267(3) 0.0846(2) 0.0248(7) Uani 1 1 d .
C3 C 0.3789(3) 0.3497(3) 0.2136(2) 0.0308(9) Uani 1 1 d .
H3A H 0.388393 0.289681 0.181245 0.037 Uiso 1 1 calc R
C13 C 0.0616(4) 0.7904(3) 0.1389(2) 0.0323(9) Uani 1 1 d .
H13 H 0.060554 0.866148 0.142068 0.039 Uiso 1 1 calc R
C14 C 0.1419(4) 0.7400(3) 0.0873(2) 0.0284(8) Uani 1 1 d .
C1 C 0.4574(4) 0.4627(3) 0.3107(2) 0.0395(10) Uani 1 1 d .
C24 C 0.2607(3) 0.4963(4) 0.2588(2) 0.0389(9) Uani 1 1 d .
H24 H 0.188300 0.538345 0.257477 0.047 Uiso 1 1 calc R
C2 C 0.4716(4) 0.3761(4) 0.2634(2) 0.0398(10) Uani 1 1 d .
H2 H 0.544593 0.334802 0.264979 0.048 Uiso 1 1 calc R
C12 C -0.0137(4) 0.7326(3) 0.1840(2) 0.0328(9) Uani 1 1 d .
H12 H -0.068172 0.768147 0.217499 0.039 Uiso 1 1 calc R
C10 C -0.2843(4) 0.5810(3) 0.1787(2) 0.0330(9) Uani 1 1 d .
C25 C 0.3531(4) 0.5223(4) 0.3089(3) 0.0472(12) Uani 1 1 d .
H25 H 0.343801 0.581463 0.342059 0.057 Uiso 1 1 calc R
C17 C 0.2958(4) 0.6374(3) -0.0149(3) 0.0417(11) Uani 1 1 d .
H17 H 0.348157 0.602647 -0.049943 0.050 Uiso 1 1 calc R
C21 C 0.1033(4) 0.0949(3) 0.0631(2) 0.0399(10) Uani 1 1 d .
H21A H 0.183714 0.118254 0.044812 0.060 Uiso 1 1 calc GR
H21B H 0.077023 0.031728 0.034690 0.060 Uiso 1 1 calc GR
H21C H 0.108779 0.077181 0.116810 0.060 Uiso 1 1 calc GR
C16 C 0.2238(4) 0.5779(3) 0.0321(2) 0.0331(9) Uani 1 1 d .
H16 H 0.226804 0.502094 0.029130 0.040 Uiso 1 1 calc R
C19 C 0.2177(4) 0.7993(3) 0.0380(3) 0.0379(10) Uani 1 1 d .
H19 H 0.215663 0.875198 0.039723 0.045 Uiso 1 1 calc R
C20 C 0.0119(4) 0.1834(3) 0.0521(2) 0.0337(9) Uani 1 1 d .
C18 C 0.2931(4) 0.7499(3) -0.0119(3) 0.0437(11) Uani 1 1 d .
H18 H 0.343824 0.790861 -0.044458 0.052 Uiso 1 1 calc R
C11 C -0.4822(4) 0.6176(4) 0.1333(3) 0.0465(11) Uani 1 1 d .
H11A H -0.451121 0.650277 0.086845 0.070 Uiso 1 1 calc GR
H11B H -0.557731 0.653818 0.148776 0.070 Uiso 1 1 calc GR
H11C H -0.499154 0.541767 0.124400 0.070 Uiso 1 1 calc GR
C22 C -0.1105(5) 0.1521(4) 0.0879(4) 0.0720(18) Uani 1 1 d .
H22A H -0.098525 0.138327 0.141836 0.108 Uiso 1 1 calc GR
H22B H -0.141957 0.087483 0.063404 0.108 Uiso 1 1 calc GR
H22C H -0.169345 0.210528 0.081391 0.108 Uiso 1 1 calc GR
C23 C -0.0021(7) 0.2081(4) -0.0308(3) 0.081(2) Uani 1 1 d .
H23A H -0.064743 0.263372 -0.037527 0.122 Uiso 1 1 calc GR
H23B H -0.026731 0.143237 -0.057836 0.122 Uiso 1 1 calc GR
H23C H 0.076187 0.233784 -0.050934 0.122 Uiso 1 1 calc GR

loop_
_atom_site_aniso_label
_atom_site_aniso_U_11
_atom_site_aniso_U_22
_atom_site_aniso_U_33
_atom_site_aniso_U_23
_atom_site_aniso_U_13
_atom_site_aniso_U_12
Br1 0.0549(3) 0.0785(4) 0.0628(3) 0.0033(3) -0.0340(2) -0.0121(3)
O1 0.0350(15) 0.0273(14) 0.0321(14) -0.0082(11) -0.0094(11) 0.0075(12)
O2 0.0313(15) 0.0435(17) 0.0437(16) -0.0100(14) 0.0027(12) 0.0079(13)
O3 0.0363(15) 0.0339(17) 0.0394(15) -0.0081(13) 0.0024(12) 0.0044(11)
N2 0.0295(16) 0.0180(14) 0.0227(14) -0.0007(11) -0.0015(12) -0.0004(12)
N1 0.0274(15) 0.0202(15) 0.0221(15) 0.0003(12) 0.0008(12) 0.0002(12)
N3 0.0323(18) 0.0323(17) 0.0290(16) -0.0017(14) 0.0062(14) 0.0052(14)
N4 0.0317(18) 0.049(2) 0.0291(17) -0.0074(15) 0.0068(14) 0.0079(16)
C6 0.0280(18) 0.0206(17) 0.0234(17) 0.0007(14) 0.0026(14) 0.0024(15)
C8 0.0272(19) 0.0161(16) 0.0240(18) -0.0020(14) -0.0023(16) 0.0031(14)
C9 0.0273(19) 0.0269(19) 0.0222(17) -0.0009(15) -0.0030(14) 0.0005(16)
C7 0.0255(19) 0.0230(17) 0.0220(17) 0.0002(14) 0.0031(16) 0.0006(14)
C4 0.0269(19) 0.026(2) 0.0242(17) 0.0029(15) 0.0001(14) -0.0063(15)
C5 0.0256(18) 0.0187(17) 0.0201(16) 0.0014(14) 0.0040(13) -0.0013(14)
C15 0.0281(18) 0.0175(17) 0.0288(18) -0.0014(15) -0.0029(15) 0.0013(14)
C3 0.033(2) 0.024(2) 0.035(2) 0.0029(16) 0.0000(16) 0.0000(16)
C13 0.039(2) 0.0167(17) 0.041(2) -0.0056(16) -0.0035(18) 0.0036(16)
C14 0.031(2) 0.0194(18) 0.035(2) -0.0020(15) -0.0079(16) 0.0016(15)
C1 0.035(2) 0.044(2) 0.039(2) 0.0062(18) -0.0132(18) -0.0066(18)
C24 0.0329(19) 0.040(2) 0.044(2) -0.015(2) -0.0106(15) 0.010(2)
C2 0.030(2) 0.039(2) 0.050(3) 0.011(2) -0.0067(19) 0.0039(18)
C12 0.037(2) 0.030(2) 0.032(2) -0.0101(17) -0.0004(17) 0.0096(17)
C10 0.035(2) 0.026(2) 0.038(2) 0.0020(17) 0.0068(18) 0.0011(17)
C25 0.046(3) 0.051(3) 0.045(2) -0.016(2) -0.0128(19) 0.002(2)
C17 0.050(3) 0.028(2) 0.047(2) 0.0051(19) 0.020(2) -0.001(2)
C21 0.058(3) 0.020(2) 0.042(2) -0.0081(17) -0.012(2) 0.0053(19)
C16 0.043(2) 0.0203(18) 0.036(2) -0.0010(16) 0.0083(18) 0.0013(17)
C19 0.039(2) 0.0167(19) 0.058(3) 0.0036(18) -0.001(2) -0.0013(17)
C20 0.049(2) 0.0191(19) 0.033(2) -0.0036(16) -0.0131(18) 0.0023(18)
C18 0.047(3) 0.030(2) 0.054(3) 0.011(2) 0.013(2) -0.002(2)
C11 0.033(2) 0.051(3) 0.055(3) -0.007(2) -0.003(2) 0.005(2)
C22 0.049(3) 0.034(3) 0.133(5) -0.013(3) -0.010(3) -0.017(2)
C23 0.167(7) 0.041(3) 0.036(3) -0.014(2) -0.034(3) 0.037(4)

loop_
_atom_type_symbol
_atom_type_description
_atom_type_scat_dispersion_real
_atom_type_scat_dispersion_imag
_atom_type_scat_source
C C 0.0033 0.0016 'International Tables Vol C Tables 4.2.6.8 and 6.1.1.4'
H H 0.0000 0.0000 'International Tables Vol C Tables 4.2.6.8 and 6.1.1.4'
Br Br -0.2901 2.4595 'International Tables Vol C Tables 4.2.6.8 and 6.1.1.4'
N N 0.0061 0.0033 'International Tables Vol C Tables 4.2.6.8 and 6.1.1.4'
O O 0.0106 0.0060 'International Tables Vol C Tables 4.2.6.8 and 6.1.1.4'

loop_
_geom_angle_atom_site_label_1
_geom_angle_atom_site_label_2
_geom_angle_atom_site_label_3
_geom_angle
C6 O1 H1 109.2
C10 O2 C11 115.6(3)
N1 N2 C20 121.3(3)
C6 N2 N1 111.0(3)
C6 N2 C20 127.7(3)
C5 N1 N2 104.9(3)
N4 N3 H3 103.9
N4 N3 C9 114.5(3)
C9 N3 H3 109.7
N3 N4 H4 119.9
C10 N4 N3 120.3(3)
C10 N4 H4 119.7
O1 C6 N2 120.4(3)
O1 C6 C7 131.3(3)
N2 C6 C7 108.3(3)
C9 C8 C7 121.8(4)
C9 C8 C15 118.7(3)
C15 C8 C7 119.5(4)
N3 C9 C12 118.3(3)
C8 C9 N3 120.5(3)
C8 C9 C12 121.0(3)
C6 C7 C8 126.3(4)
C6 C7 C5 103.5(3)
C5 C7 C8 129.0(4)
C3 C4 C5 121.7(3)
C3 C4 C24 118.2(3)
C24 C4 C5 120.1(3)
N1 C5 C7 112.2(3)
N1 C5 C4 120.3(3)
C7 C5 C4 127.5(3)
C14 C15 C8 119.9(3)
C16 C15 C8 122.0(3)
C16 C15 C14 118.1(3)
C4 C3 H3A 119.5
C2 C3 C4 120.9(4)
C2 C3 H3A 119.5
C14 C13 H13 119.3
C12 C13 H13 119.3
C12 C13 C14 121.3(3)
C13 C14 C15 118.9(4)
C13 C14 C19 121.9(3)
C19 C14 C15 119.3(4)
C2 C1 Br1 120.9(3)
C25 C1 Br1 118.3(3)
C25 C1 C2 120.7(4)
C4 C24 H24 119.5
C25 C24 C4 121.0(4)
C25 C24 H24 119.5
C3 C2 H2 120.2
C1 C2 C3 119.5(4)
C1 C2 H2 120.2
C9 C12 H12 119.9
C13 C12 C9 120.2(4)
C13 C12 H12 119.9
O2 C10 N4 110.2(3)
O3 C10 O2 124.9(4)
O3 C10 N4 125.0(4)
C1 C25 C24 119.7(4)
C1 C25 H25 120.1
C24 C25 H25 120.1
C16 C17 H17 119.7
C16 C17 C18 120.7(4)
C18 C17 H17 119.7
H21A C21 H21B 109.5
H21A C21 H21C 109.5
H21B C21 H21C 109.5
C20 C21 H21A 109.5
C20 C21 H21B 109.5
C20 C21 H21C 109.5
C15 C16 H16 119.4
C17 C16 C15 121.2(4)
C17 C16 H16 119.4
C14 C19 H19 119.4
C18 C19 C14 121.2(4)
C18 C19 H19 119.4
N2 C20 C21 109.6(3)
N2 C20 C22 106.2(4)
N2 C20 C23 109.4(4)
C21 C20 C22 109.8(4)
C21 C20 C23 110.1(4)
C23 C20 C22 111.6(5)
C17 C18 H18 120.2
C19 C18 C17 119.5(4)
C19 C18 H18 120.2
O2 C11 H11A 109.5
O2 C11 H11B 109.5
O2 C11 H11C 109.5
H11A C11 H11B 109.5
H11A C11 H11C 109.5
H11B C11 H11C 109.5
C20 C22 H22A 109.5
C20 C22 H22B 109.5
C20 C22 H22C 109.5
H22A C22 H22B 109.5
H22A C22 H22C 109.5
H22B C22 H22C 109.5
C20 C23 H23A 109.5
C20 C23 H23B 109.5
C20 C23 H23C 109.5
H23A C23 H23B 109.5
H23A C23 H23C 109.5
H23B C23 H23C 109.5

loop_
_geom_bond_atom_site_label_1
_geom_bond_atom_site_label_2
_geom_bond_distance
Br1 C1 1.889(4)
O1 H1 0.8400
O1 C6 1.338(4)
O2 C10 1.333(5)
O2 C11 1.443(5)
O3 C10 1.214(5)
N2 N1 1.364(4)
N2 C6 1.356(4)
N2 C20 1.490(5)
N1 C5 1.331(5)
N3 H3 0.8290
N3 N4 1.402(5)
N3 C9 1.412(5)
N4 H4 0.8800
N4 C10 1.350(5)
C6 C7 1.379(5)
C8 C9 1.383(5)
C8 C7 1.476(4)
C8 C15 1.434(5)
C9 C12 1.423(5)
C7 C5 1.414(5)
C4 C5 1.477(5)
C4 C3 1.384(5)
C4 C24 1.392(6)
C15 C14 1.419(5)
C15 C16 1.406(5)
C3 H3A 0.9500
C3 C2 1.383(6)
C13 H13 0.9500
C13 C14 1.415(6)
C13 C12 1.355(6)
C14 C19 1.415(6)
C1 C2 1.379(6)
C1 C25 1.361(6)
C24 H24 0.9500
C24 C25 1.383(5)
C2 H2 0.9500
C12 H12 0.9500
C25 H25 0.9500
C17 H17 0.9500
C17 C16 1.366(6)
C17 C18 1.409(6)
C21 H21A 0.9800
C21 H21B 0.9800
C21 H21C 0.9800
C21 C20 1.503(5)
C16 H16 0.9500
C19 H19 0.9500
C19 C18 1.357(6)
C20 C22 1.530(7)
C20 C23 1.509(6)
C18 H18 0.9500
C11 H11A 0.9800
C11 H11B 0.9800
C11 H11C 0.9800
C22 H22A 0.9800
C22 H22B 0.9800
C22 H22C 0.9800
C23 H23A 0.9800
C23 H23B 0.9800
C23 H23C 0.9800

loop_
_geom_torsion_atom_site_label_1
_geom_torsion_atom_site_label_2
_geom_torsion_atom_site_label_3
_geom_torsion_atom_site_label_4
_geom_torsion
Br1 C1 C2 C3 178.3(3)
Br1 C1 C25 C24 -178.8(4)
O1 C6 C7 C8 -12.7(7)
O1 C6 C7 C5 179.0(4)
N2 N1 C5 C7 -0.6(4)
N2 N1 C5 C4 176.8(3)
N2 C6 C7 C8 166.6(4)
N2 C6 C7 C5 -1.8(4)
N1 N2 C6 O1 -179.1(3)
N1 N2 C6 C7 1.5(4)
N1 N2 C20 C21 -2.6(5)
N1 N2 C20 C22 116.0(4)
N1 N2 C20 C23 -123.4(4)
N3 N4 C10 O2 -175.3(3)
N3 N4 C10 O3 5.6(6)
N3 C9 C12 C13 175.7(4)
N4 N3 C9 C8 -136.6(4)
N4 N3 C9 C12 48.7(5)
C6 N2 N1 C5 -0.6(4)
C6 N2 C20 C21 174.7(3)
C6 N2 C20 C22 -66.7(5)
C6 N2 C20 C23 53.8(6)
C6 C7 C5 N1 1.5(4)
C6 C7 C5 C4 -175.7(3)
C8 C9 C12 C13 0.9(6)
C8 C7 C5 N1 -166.4(4)
C8 C7 C5 C4 16.4(6)
C8 C15 C14 C13 -0.2(5)
C8 C15 C14 C19 -179.5(4)
C8 C15 C16 C17 179.4(4)
C9 N3 N4 C10 69.8(5)
C9 C8 C7 C6 85.2(5)
C9 C8 C7 C5 -109.4(5)
C9 C8 C15 C14 2.4(5)
C9 C8 C15 C16 -176.6(4)
C7 C8 C9 N3 2.6(6)
C7 C8 C9 C12 177.2(4)
C7 C8 C15 C14 -177.6(4)
C7 C8 C15 C16 3.5(6)
C4 C3 C2 C1 0.4(6)
C4 C24 C25 C1 0.5(7)
C5 C4 C3 C2 -178.2(3)
C5 C4 C24 C25 177.8(4)
C15 C8 C9 N3 -177.4(3)
C15 C8 C9 C12 -2.8(5)
C15 C8 C7 C6 -94.8(5)
C15 C8 C7 C5 70.5(6)
C15 C14 C19 C18 0.1(7)
C3 C4 C5 N1 23.3(5)
C3 C4 C5 C7 -159.7(4)
C3 C4 C24 C25 0.1(6)
C13 C14 C19 C18 -179.2(4)
C14 C15 C16 C17 0.5(6)
C14 C13 C12 C9 1.4(6)
C14 C19 C18 C17 0.4(7)
C24 C4 C5 N1 -154.3(4)
C24 C4 C5 C7 22.7(6)
C24 C4 C3 C2 -0.5(6)
C2 C1 C25 C24 -0.6(7)
C12 C13 C14 C15 -1.7(6)
C12 C13 C14 C19 177.6(4)
C25 C1 C2 C3 0.1(7)
C16 C15 C14 C13 178.8(4)
C16 C15 C14 C19 -0.5(6)
C16 C17 C18 C19 -0.4(8)
C20 N2 N1 C5 177.1(3)
C20 N2 C6 O1 3.4(5)
C20 N2 C6 C7 -176.0(3)
C18 C17 C16 C15 0.0(7)
C11 O2 C10 O3 -1.8(6)
C11 O2 C10 N4 179.2(3)
